data_1558309
loop_
_publ_author_name
'Labella, Jorge'
'Dur\'an-Sampedro, Gonzalo'
'Mart\'inez-D\'iaz, M. Victoria'
'Torres, Tom\'as'

_publ_section_title
;
 Annulative \p-extension of BODIPYs made easy via gold(i)-catalyzed
 cycloisomerization
;
_journal_issue 39
_journal_name_full 'Chemical Science'
_journal_page_first 10778
_journal_page_last 10785
_journal_paper_doi 10.1039/D0SC01054E
_journal_volume 11
_journal_year 2020
_chemical_formula_sum 'C36 H29 B F2 N2'
_chemical_formula_weight 538.42
_chemical_name_common JL376-5_250K
_space_group_crystal_system monoclinic
_space_group_IT_number 14
_space_group_name_Hall '-P 2yn'
_space_group_name_H-M_alt 'P 1 21/n 1'
_atom_sites_solution_hydrogens geom
_audit_update_record
;
2020-02-20 deposited with the CCDC.	2020-06-09 downloaded from the CCDC.
;
_cell_angle_alpha 90
_cell_angle_beta 108.639(11)
_cell_angle_gamma 90
_cell_formula_units_Z 4
_cell_length_a 14.395(4)
_cell_length_b 14.038(3)
_cell_length_c 18.526(5)
_cell_measurement_reflns_used 7952
_cell_measurement_temperature 250.(2)
_cell_measurement_theta_max 20.2099
_cell_measurement_theta_min 2.7396
_cell_volume 3547.3(16)
_computing_cell_refinement 'Bruker SAINT'
_computing_data_collection 'Bruker APEX2'
_computing_data_reduction 'Bruker SAINT'
_computing_molecular_graphics 'Bruker SHELXTL'
_computing_publication_material 'Bruker SHELXTL'
_computing_structure_refinement 'SHELXL-2014 (Sheldrick 2014)'
_computing_structure_solution 'SHELXS-97 (Sheldrick 2008)'
_diffrn_ambient_temperature 250.(2)
_diffrn_detector_area_resol_mean 8.3333
_diffrn_measured_fraction_theta_full 0.996
_diffrn_measured_fraction_theta_max 0.996
_diffrn_measurement_device_type 'Bruker Kappa Apex II'
_diffrn_measurement_method '\f and \w scans'
_diffrn_radiation_type 'Mo K\a'
_diffrn_radiation_wavelength 0.71073
_diffrn_reflns_av_R_equivalents 0.0928
_diffrn_reflns_av_unetI/netI 0.0455
_diffrn_reflns_limit_h_max 17
_diffrn_reflns_limit_h_min -17
_diffrn_reflns_limit_k_max 16
_diffrn_reflns_limit_k_min -16
_diffrn_reflns_limit_l_max 22
_diffrn_reflns_limit_l_min -22
_diffrn_reflns_number 93294
_diffrn_reflns_theta_full 25.35
_diffrn_reflns_theta_max 25.35
_diffrn_reflns_theta_min 2.14
_exptl_absorpt_coefficient_mu 0.066
_exptl_absorpt_correction_T_max 0.99
_exptl_absorpt_correction_T_min 0.92
_exptl_absorpt_correction_type multi-scan
_exptl_absorpt_process_details sadabs
_exptl_crystal_colour 'dark blue'
_exptl_crystal_density_diffrn 1.008
_exptl_crystal_density_method 'not measured'
_exptl_crystal_description prismatic
_exptl_crystal_F_000 1128
_exptl_crystal_size_max 0.980
_exptl_crystal_size_mid 0.144
_exptl_crystal_size_min 0.137
_refine_diff_density_max 0.604
_refine_diff_density_min -0.307
_refine_ls_extinction_method none
_refine_ls_goodness_of_fit_ref 1.030
_refine_ls_hydrogen_treatment constr
_refine_ls_matrix_type full
_refine_ls_number_parameters 375
_refine_ls_number_reflns 6466
_refine_ls_number_restraints 0
_refine_ls_restrained_S_all 1.030
_refine_ls_R_factor_all 0.1716
_refine_ls_R_factor_gt 0.0962
_refine_ls_shift/su_max 0.000
_refine_ls_shift/su_mean 0.000
_refine_ls_structure_factor_coef Fsqd
_refine_ls_weighting_details 'w=1/[\s^2^(Fo^2^)+(0.2000P)^2^+1.9700P] where P=(Fo^2^+2Fc^2^)/3'
_refine_ls_weighting_scheme calc
_refine_ls_wR_factor_gt 0.2819
_refine_ls_wR_factor_ref 0.3532
_reflns_number_gt 3298
_reflns_number_total 6466
_reflns_threshold_expression 'I > 2\s(I)'
_cod_data_source_file d0sc01054e2.cif
_cod_data_source_block 02817JorgeLabella
_cod_depositor_comments 'Adding full bibliography for 1558304--1558314.cif.'
_cod_original_cell_volume 3547.3(15)
_cod_database_code 1558309

loop_
_space_group_symop_operation_xyz
'x, y, z'
'-x+1/2, y+1/2, -z+1/2'
'-x, -y, -z'
'x-1/2, -y-1/2, z-1/2'

loop_
_atom_site_type_symbol
_atom_site_label
_atom_site_fract_x
_atom_site_fract_y
_atom_site_fract_z
_atom_site_U_iso_or_equiv
_atom_site_adp_type
_atom_site_calc_flag
_atom_site_refinement_flags_adp
_atom_site_refinement_flags_occupancy
_atom_site_refinement_flags_posn
_atom_site_occupancy
_atom_site_disorder_assembly
_atom_site_disorder_group
B B1 0.2024(3) 0.6338(3) 0.7682(3) 0.0529(11) Uani d . . . 1 . .
C C1 0.1022(3) 0.6276(3) 0.6203(2) 0.0544(10) Uani d . . . 1 . .
C C2 0.1261(3) 0.6207(3) 0.5519(2) 0.0580(11) Uani d . . . 1 . .
C C3 0.2267(3) 0.6129(3) 0.5721(2) 0.0591(11) Uani d . . . 1 . .
H H3 0.2637 0.6067 0.5387 0.071 Uiso calc U . R 1 . .
C C4 0.2632(3) 0.6160(3) 0.6518(2) 0.0529(10) Uani d . . . 1 . .
C C5 0.3601(3) 0.6102(3) 0.6975(2) 0.0536(10) Uani d . . . 1 . .
C C6 0.3852(3) 0.6163(3) 0.7773(2) 0.0551(10) Uani d . . . 1 . .
C C7 0.4781(3) 0.6121(3) 0.8316(3) 0.0632(12) Uani d . . . 1 . .
H H7 0.5381 0.6044 0.8221 0.076 Uiso calc U . R 1 . .
C C8 0.4649(3) 0.6213(3) 0.9023(2) 0.0623(12) Uani d . . . 1 . .
C C9 0.3623(3) 0.6314(3) 0.8894(2) 0.0585(11) Uani d . . . 1 . .
C C10 0.0012(3) 0.6342(3) 0.6173(3) 0.0665(12) Uani d . . . 1 . .
C C11 -0.0651(3) 0.6322(3) 0.5458(4) 0.0811(16) Uani d . . . 1 . .
H H11 -0.1315 0.6349 0.5425 0.097 Uiso calc U . R 1 . .
C C12 -0.0453(4) 0.6266(3) 0.4760(3) 0.0751(14) Uani d . . . 1 . .
C C13 -0.1203(5) 0.6266(3) 0.4054(4) 0.103(2) Uani d . . . 1 . .
H H13 -0.1862 0.6304 0.4034 0.124 Uiso calc U . R 1 . .
C C14 -0.0965(7) 0.6208(4) 0.3391(4) 0.122(3) Uani d . . . 1 . .
H H14 -0.1464 0.6215 0.2917 0.147 Uiso calc U . R 1 . .
C C15 -0.0022(7) 0.6143(4) 0.3420(3) 0.115(2) Uani d . . . 1 . .
H H15 0.0125 0.6091 0.2963 0.138 Uiso calc U . R 1 . .
C C16 0.0730(5) 0.6151(3) 0.4095(3) 0.0906(17) Uani d . . . 1 . .
H H16 0.1384 0.6117 0.4099 0.109 Uiso calc U . R 1 . .
C C17 0.0514(4) 0.6210(3) 0.4782(3) 0.0684(13) Uani d . . . 1 . .
C C18 -0.0309(4) 0.6416(4) 0.6873(4) 0.0936(17) Uani d . . . 1 . .
H H18A -0.1017 0.6472 0.6719 0.14 Uiso calc U . R 1 . .
H H18B -0.0012 0.6974 0.7165 0.14 Uiso calc U . R 1 . .
H H18C -0.0103 0.5851 0.7184 0.14 Uiso calc U . R 1 . .
C C19 0.3246(4) 0.6423(3) 0.9520(3) 0.0749(14) Uani d . . . 1 . .
C C20 0.3935(6) 0.6420(3) 1.0227(3) 0.0929(19) Uani d . . . 1 . .
H H20 0.3708 0.6492 1.0647 0.111 Uiso calc U . R 1 . .
C C21 0.4970(6) 0.6318(3) 1.0385(3) 0.0888(18) Uani d . . . 1 . .
C C22 0.5625(7) 0.6328(4) 1.1136(3) 0.118(3) Uani d . . . 1 . .
H H22 0.5374 0.6419 1.1541 0.141 Uiso calc U . R 1 . .
C C23 0.6578(8) 0.6214(4) 1.1290(4) 0.136(4) Uani d . . . 1 . .
H H23 0.6997 0.6233 1.1797 0.163 Uiso calc U . R 1 . .
C C24 0.6950(6) 0.6068(4) 1.0708(5) 0.128(3) Uani d . . . 1 . .
H H24 0.7625 0.5957 1.082 0.154 Uiso calc U . R 1 . .
C C25 0.6337(5) 0.6082(3) 0.9939(3) 0.104(2) Uani d . . . 1 . .
H H25 0.6602 0.6008 0.954 0.124 Uiso calc U . R 1 . .
C C26 0.5340(4) 0.6204(3) 0.9789(3) 0.0765(15) Uani d . . . 1 . .
C C27 0.2198(5) 0.6541(4) 0.9448(3) 0.0983(18) Uani d . . . 1 . .
H H27A 0.2136 0.6652 0.9947 0.147 Uiso calc U . R 1 . .
H H27B 0.1841 0.5969 0.9228 0.147 Uiso calc U . R 1 . .
H H27C 0.1931 0.7081 0.912 0.147 Uiso calc U . R 1 . .
C C28 0.4390(3) 0.5961(3) 0.6620(2) 0.0581(11) Uani d . . . 1 . .
C C29 0.4693(3) 0.5051(3) 0.6511(2) 0.0630(11) Uani d . . . 1 . .
C C30 0.5419(3) 0.4954(4) 0.6172(3) 0.0806(14) Uani d . . . 1 . .
H H30 0.563 0.4338 0.61 0.097 Uiso calc U . R 1 . .
C C31 0.5844(4) 0.5718(5) 0.5937(3) 0.0865(15) Uani d . . . 1 . .
C C32 0.5527(4) 0.6611(5) 0.6048(4) 0.1002(18) Uani d . . . 1 . .
H H32 0.5805 0.7145 0.589 0.12 Uiso calc U . R 1 . .
C C33 0.4805(4) 0.6747(4) 0.6389(3) 0.0856(15) Uani d . . . 1 . .
C C34 0.4255(4) 0.4186(4) 0.6747(4) 0.0947(17) Uani d . . . 1 . .
H H34A 0.4621 0.3626 0.6691 0.142 Uiso calc U . R 1 . .
H H34B 0.3578 0.4121 0.6428 0.142 Uiso calc U . R 1 . .
H H34C 0.4284 0.425 0.7275 0.142 Uiso calc U . R 1 . .
C C35 0.6654(4) 0.5581(6) 0.5585(4) 0.123(2) Uani d . . . 1 . .
H H35A 0.6738 0.6163 0.533 0.185 Uiso calc U . R 1 . .
H H35B 0.6479 0.5064 0.5218 0.185 Uiso calc U . R 1 . .
H H35C 0.7262 0.5427 0.5981 0.185 Uiso calc U . R 1 . .
C C36 0.4463(7) 0.7751(4) 0.6484(5) 0.162(4) Uani d . . . 1 . .
H H36A 0.4738 0.7944 0.7013 0.243 Uiso calc U . R 1 . .
H H36B 0.3753 0.7762 0.6337 0.243 Uiso calc U . R 1 . .
H H36C 0.468 0.8186 0.6164 0.243 Uiso calc U . R 1 . .
F F1 0.16741(18) 0.72132(16) 0.78258(13) 0.0693(7) Uani d . . . 1 . .
F F2 0.15463(18) 0.55971(17) 0.79119(13) 0.0721(8) Uani d . . . 1 . .
N N1 0.1868(2) 0.6255(2) 0.68150(18) 0.0509(8) Uani d . . . 1 . .
N N2 0.3138(2) 0.6277(2) 0.81246(18) 0.0543(9) Uani d . . . 1 . .

loop_
_atom_site_aniso_label
_atom_site_aniso_U_11
_atom_site_aniso_U_22
_atom_site_aniso_U_33
_atom_site_aniso_U_12
_atom_site_aniso_U_13
_atom_site_aniso_U_23
B1 0.056(3) 0.055(3) 0.048(3) 0.003(2) 0.017(2) -0.005(2)
C1 0.055(2) 0.044(2) 0.057(2) 0.0010(17) 0.008(2) -0.0044(17)
C2 0.068(3) 0.045(2) 0.050(2) 0.0040(19) 0.005(2) -0.0059(17)
C3 0.069(3) 0.057(2) 0.048(2) 0.007(2) 0.015(2) -0.0030(17)
C4 0.053(2) 0.058(2) 0.047(2) 0.0031(18) 0.0158(19) -0.0068(17)
C5 0.054(2) 0.056(2) 0.050(2) 0.0024(18) 0.015(2) -0.0041(17)
C6 0.057(2) 0.053(2) 0.052(2) 0.0041(18) 0.013(2) -0.0030(17)
C7 0.056(3) 0.059(3) 0.064(3) 0.0009(19) 0.004(2) -0.009(2)
C8 0.076(3) 0.043(2) 0.052(3) 0.0039(19) -0.001(2) -0.0049(17)
C9 0.082(3) 0.044(2) 0.042(2) 0.0022(19) 0.010(2) 0.0006(16)
C10 0.049(3) 0.058(3) 0.088(3) -0.0016(19) 0.015(2) -0.002(2)
C11 0.045(3) 0.063(3) 0.116(5) -0.005(2) -0.001(3) -0.002(3)
C12 0.075(4) 0.051(3) 0.075(3) -0.003(2) -0.012(3) -0.004(2)
C13 0.095(4) 0.063(3) 0.107(5) -0.006(3) -0.030(4) -0.004(3)
C14 0.152(7) 0.073(4) 0.084(5) 0.008(4) -0.044(5) -0.012(3)
C15 0.165(7) 0.085(4) 0.060(3) 0.033(4) -0.014(4) -0.009(3)
C16 0.132(5) 0.070(3) 0.049(3) 0.024(3) 0.001(3) -0.007(2)
C17 0.083(4) 0.040(2) 0.061(3) 0.005(2) -0.006(2) -0.0068(18)
C18 0.053(3) 0.113(4) 0.119(5) -0.003(3) 0.032(3) -0.013(3)
C19 0.116(4) 0.056(3) 0.052(3) -0.003(3) 0.027(3) -0.0021(19)
C20 0.162(6) 0.064(3) 0.044(3) -0.005(3) 0.020(3) 0.000(2)
C21 0.147(6) 0.048(3) 0.047(3) 0.002(3) -0.003(3) -0.001(2)
C22 0.187(8) 0.070(4) 0.054(3) 0.010(4) -0.021(4) 0.006(2)
C23 0.202(10) 0.071(4) 0.072(5) 0.017(5) -0.045(6) -0.005(3)
C24 0.130(6) 0.067(4) 0.123(6) 0.018(3) -0.053(5) -0.014(4)
C25 0.111(5) 0.066(3) 0.089(4) 0.014(3) -0.031(4) -0.014(3)
C26 0.098(4) 0.042(2) 0.062(3) 0.006(2) -0.013(3) -0.0031(19)
C27 0.127(5) 0.120(5) 0.063(3) -0.005(4) 0.052(3) -0.011(3)
C28 0.049(2) 0.071(3) 0.056(2) -0.003(2) 0.0184(19) -0.005(2)
C29 0.053(3) 0.078(3) 0.061(3) 0.008(2) 0.022(2) -0.003(2)
C30 0.062(3) 0.100(4) 0.081(3) 0.014(3) 0.026(3) -0.010(3)
C31 0.060(3) 0.127(5) 0.080(3) -0.006(3) 0.033(3) -0.011(3)
C32 0.098(4) 0.109(5) 0.113(5) -0.026(3) 0.060(4) -0.010(3)
C33 0.089(4) 0.081(3) 0.102(4) -0.006(3) 0.051(3) -0.013(3)
C34 0.102(4) 0.076(3) 0.122(5) 0.018(3) 0.058(4) 0.010(3)
C35 0.076(4) 0.190(7) 0.123(5) -0.001(4) 0.061(4) -0.011(5)
C36 0.219(9) 0.073(4) 0.259(10) -0.018(5) 0.168(8) -0.015(5)
F1 0.0779(16) 0.0650(15) 0.0674(15) 0.0146(12) 0.0265(13) -0.0101(11)
F2 0.0773(17) 0.0749(17) 0.0697(16) -0.0090(13) 0.0315(13) 0.0009(12)
N1 0.0495(19) 0.0523(19) 0.0497(19) 0.0015(14) 0.0142(16) -0.0061(14)
N2 0.064(2) 0.0527(19) 0.047(2) 0.0016(15) 0.0194(17) -0.0026(14)

loop_
_atom_type_symbol
_atom_type_description
_atom_type_scat_dispersion_real
_atom_type_scat_dispersion_imag
_atom_type_scat_source
C C 0.0033 0.0016 'International Tables Vol C Tables 4.2.6.8 and 6.1.1.4'
H H 0.0000 0.0000 'International Tables Vol C Tables 4.2.6.8 and 6.1.1.4'
B B 0.0013 0.0007 'International Tables Vol C Tables 4.2.6.8 and 6.1.1.4'
N N 0.0061 0.0033 'International Tables Vol C Tables 4.2.6.8 and 6.1.1.4'
F F 0.0171 0.0103 'International Tables Vol C Tables 4.2.6.8 and 6.1.1.4'

loop_
_geom_angle_atom_site_label_1
_geom_angle_atom_site_label_2
_geom_angle_atom_site_label_3
_geom_angle_site_symmetry_1
_geom_angle_site_symmetry_3
_geom_angle
_geom_angle_publ_flag
F1 B1 F2 . . 111.1(3) ?
F1 B1 N2 . . 109.0(3) ?
F2 B1 N2 . . 109.1(3) ?
F1 B1 N1 . . 108.9(3) ?
F2 B1 N1 . . 109.8(3) ?
N2 B1 N1 . . 109.0(3) ?
N1 C1 C2 . . 109.3(4) ?
N1 C1 C10 . . 130.6(4) ?
C2 C1 C10 . . 120.0(4) ?
C3 C2 C1 . . 107.3(4) ?
C3 C2 C17 . . 131.1(4) ?
C1 C2 C17 . . 121.6(4) ?
C2 C3 C4 . . 106.9(4) ?
C2 C3 H3 . . 126.5 ?
C4 C3 H3 . . 126.5 ?
N1 C4 C5 . . 122.4(4) ?
N1 C4 C3 . . 110.1(4) ?
C5 C4 C3 . . 127.5(4) ?
C4 C5 C6 . . 120.6(4) ?
C4 C5 C28 . . 119.7(4) ?
C6 C5 C28 . . 119.6(4) ?
N2 C6 C7 . . 110.4(4) ?
N2 C6 C5 . . 121.3(4) ?
C7 C6 C5 . . 128.3(4) ?
C8 C7 C6 . . 106.7(4) ?
C8 C7 H7 . . 126.7 ?
C6 C7 H7 . . 126.7 ?
C7 C8 C9 . . 107.4(4) ?
C7 C8 C26 . . 131.6(5) ?
C9 C8 C26 . . 121.0(5) ?
N2 C9 C8 . . 109.0(4) ?
N2 C9 C19 . . 130.1(4) ?
C8 C9 C19 . . 121.0(4) ?
C11 C10 C1 . . 114.9(5) ?
C11 C10 C18 . . 121.6(4) ?
C1 C10 C18 . . 123.5(4) ?
C10 C11 C12 . . 127.5(5) ?
C10 C11 H11 . . 116.3 ?
C12 C11 H11 . . 116.3 ?
C17 C12 C13 . . 119.7(6) ?
C17 C12 C11 . . 118.1(4) ?
C13 C12 C11 . . 122.2(6) ?
C14 C13 C12 . . 119.6(7) ?
C14 C13 H13 . . 120.2 ?
C12 C13 H13 . . 120.2 ?
C15 C14 C13 . . 120.2(6) ?
C15 C14 H14 . . 119.9 ?
C13 C14 H14 . . 119.9 ?
C14 C15 C16 . . 122.0(7) ?
C14 C15 H15 . . 119.0 ?
C16 C15 H15 . . 119.0 ?
C15 C16 C17 . . 119.2(7) ?
C15 C16 H16 . . 120.4 ?
C17 C16 H16 . . 120.4 ?
C12 C17 C16 . . 119.2(5) ?
C12 C17 C2 . . 117.9(5) ?
C16 C17 C2 . . 122.8(5) ?
C10 C18 H18A . . 109.5 ?
C10 C18 H18B . . 109.5 ?
H18A C18 H18B . . 109.5 ?
C10 C18 H18C . . 109.5 ?
H18A C18 H18C . . 109.5 ?
H18B C18 H18C . . 109.5 ?
C20 C19 C9 . . 115.3(5) ?
C20 C19 C27 . . 119.6(5) ?
C9 C19 C27 . . 125.1(4) ?
C19 C20 C21 . . 125.9(5) ?
C19 C20 H20 . . 117.1 ?
C21 C20 H20 . . 117.1 ?
C26 C21 C22 . . 118.9(7) ?
C26 C21 C20 . . 119.4(5) ?
C22 C21 C20 . . 121.8(7) ?
C23 C22 C21 . . 122.4(8) ?
C23 C22 H22 . . 118.8 ?
C21 C22 H22 . . 118.8 ?
C22 C23 C24 . . 119.4(7) ?
C22 C23 H23 . . 120.3 ?
C24 C23 H23 . . 120.3 ?
C23 C24 C25 . . 121.2(8) ?
C23 C24 H24 . . 119.4 ?
C25 C24 H24 . . 119.4 ?
C26 C25 C24 . . 118.5(7) ?
C26 C25 H25 . . 120.7 ?
C24 C25 H25 . . 120.7 ?
C25 C26 C21 . . 119.6(5) ?
C25 C26 C8 . . 122.8(6) ?
C21 C26 C8 . . 117.5(5) ?
C19 C27 H27A . . 109.5 ?
C19 C27 H27B . . 109.5 ?
H27A C27 H27B . . 109.5 ?
C19 C27 H27C . . 109.5 ?
H27A C27 H27C . . 109.5 ?
H27B C27 H27C . . 109.5 ?
C33 C28 C29 . . 120.2(4) ?
C33 C28 C5 . . 119.5(4) ?
C29 C28 C5 . . 120.3(4) ?
C28 C29 C30 . . 118.3(4) ?
C28 C29 C34 . . 121.7(4) ?
C30 C29 C34 . . 120.1(4) ?
C31 C30 C29 . . 122.9(5) ?
C31 C30 H30 . . 118.6 ?
C29 C30 H30 . . 118.6 ?
C32 C31 C30 . . 117.6(5) ?
C32 C31 C35 . . 121.2(6) ?
C30 C31 C35 . . 121.1(6) ?
C31 C32 C33 . . 121.8(5) ?
C31 C32 H32 . . 119.1 ?
C33 C32 H32 . . 119.1 ?
C28 C33 C32 . . 119.3(5) ?
C28 C33 C36 . . 120.9(5) ?
C32 C33 C36 . . 119.8(5) ?
C29 C34 H34A . . 109.5 ?
C29 C34 H34B . . 109.5 ?
H34A C34 H34B . . 109.5 ?
C29 C34 H34C . . 109.5 ?
H34A C34 H34C . . 109.5 ?
H34B C34 H34C . . 109.5 ?
C31 C35 H35A . . 109.5 ?
C31 C35 H35B . . 109.5 ?
H35A C35 H35B . . 109.5 ?
C31 C35 H35C . . 109.5 ?
H35A C35 H35C . . 109.5 ?
H35B C35 H35C . . 109.5 ?
C33 C36 H36A . . 109.5 ?
C33 C36 H36B . . 109.5 ?
H36A C36 H36B . . 109.5 ?
C33 C36 H36C . . 109.5 ?
H36A C36 H36C . . 109.5 ?
H36B C36 H36C . . 109.5 ?
C1 N1 C4 . . 106.3(3) ?
C1 N1 B1 . . 130.5(3) ?
C4 N1 B1 . . 123.2(3) ?
C9 N2 C6 . . 106.5(3) ?
C9 N2 B1 . . 130.0(4) ?
C6 N2 B1 . . 123.5(3) ?

loop_
_geom_bond_atom_site_label_1
_geom_bond_atom_site_label_2
_geom_bond_site_symmetry_2
_geom_bond_distance
_geom_bond_publ_flag
B1 F1 . 1.385(5) ?
B1 F2 . 1.387(5) ?
B1 N2 . 1.552(6) ?
B1 N1 . 1.554(6) ?
C1 N1 . 1.374(5) ?
C1 C2 . 1.419(6) ?
C1 C10 . 1.440(6) ?
C2 C3 . 1.378(6) ?
C2 C17 . 1.443(6) ?
C3 C4 . 1.401(6) ?
C3 H3 . 0.94 ?
C4 N1 . 1.384(5) ?
C4 C5 . 1.384(6) ?
C5 C6 . 1.407(6) ?
C5 C28 . 1.496(6) ?
C6 N2 . 1.391(5) ?
C6 C7 . 1.395(6) ?
C7 C8 . 1.389(6) ?
C7 H7 . 0.94 ?
C8 C9 . 1.426(7) ?
C8 C26 . 1.450(6) ?
C9 N2 . 1.374(5) ?
C9 C19 . 1.437(7) ?
C10 C11 . 1.363(7) ?
C10 C18 . 1.513(7) ?
C11 C12 . 1.412(8) ?
C11 H11 . 0.94 ?
C12 C17 . 1.382(7) ?
C12 C13 . 1.404(7) ?
C13 C14 . 1.379(11) ?
C13 H13 . 0.94 ?
C14 C15 . 1.345(11) ?
C14 H14 . 0.94 ?
C15 C16 . 1.367(8) ?
C15 H15 . 0.94 ?
C16 C17 . 1.407(7) ?
C16 H16 . 0.94 ?
C18 H18A . 0.97 ?
C18 H18B . 0.97 ?
C18 H18C . 0.97 ?
C19 C20 . 1.367(7) ?
C19 C27 . 1.480(8) ?
C20 C21 . 1.430(9) ?
C20 H20 . 0.94 ?
C21 C26 . 1.382(8) ?
C21 C22 . 1.409(8) ?
C22 C23 . 1.318(12) ?
C22 H22 . 0.94 ?
C23 C24 . 1.364(12) ?
C23 H23 . 0.94 ?
C24 C25 . 1.416(9) ?
C24 H24 . 0.94 ?
C25 C26 . 1.382(8) ?
C25 H25 . 0.94 ?
C27 H27A . 0.97 ?
C27 H27B . 0.97 ?
C27 H27C . 0.97 ?
C28 C33 . 1.386(7) ?
C28 C29 . 1.386(6) ?
C29 C30 . 1.389(6) ?
C29 C34 . 1.496(7) ?
C30 C31 . 1.372(7) ?
C30 H30 . 0.94 ?
C31 C32 . 1.371(8) ?
C31 C35 . 1.519(7) ?
C32 C33 . 1.391(7) ?
C32 H32 . 0.94 ?
C33 C36 . 1.521(8) ?
C34 H34A . 0.97 ?
C34 H34B . 0.97 ?
C34 H34C . 0.97 ?
C35 H35A . 0.97 ?
C35 H35B . 0.97 ?
C35 H35C . 0.97 ?
C36 H36A . 0.97 ?
C36 H36B . 0.97 ?
C36 H36C . 0.97 ?

loop_
_geom_torsion_atom_site_label_1
_geom_torsion_atom_site_label_2
_geom_torsion_atom_site_label_3
_geom_torsion_atom_site_label_4
_geom_torsion_site_symmetry_1
_geom_torsion_site_symmetry_2
_geom_torsion_site_symmetry_3
_geom_torsion_site_symmetry_4
_geom_torsion
_geom_torsion_publ_flag
N1 C1 C2 C3 . . . . 0.8(4) ?
C10 C1 C2 C3 . . . . -178.4(3) ?
N1 C1 C2 C17 . . . . 179.9(3) ?
C10 C1 C2 C17 . . . . 0.7(5) ?
C1 C2 C3 C4 . . . . -0.5(4) ?
C17 C2 C3 C4 . . . . -179.5(4) ?
C2 C3 C4 N1 . . . . 0.1(4) ?
C2 C3 C4 C5 . . . . 179.7(4) ?
N1 C4 C5 C6 . . . . -1.6(6) ?
C3 C4 C5 C6 . . . . 178.8(4) ?
N1 C4 C5 C28 . . . . 177.6(4) ?
C3 C4 C5 C28 . . . . -2.0(6) ?
C4 C5 C6 N2 . . . . 0.2(6) ?
C28 C5 C6 N2 . . . . -178.9(3) ?
C4 C5 C6 C7 . . . . -179.9(4) ?
C28 C5 C6 C7 . . . . 1.0(6) ?
N2 C6 C7 C8 . . . . -0.1(4) ?
C5 C6 C7 C8 . . . . 180.0(4) ?
C6 C7 C8 C9 . . . . -0.2(4) ?
C6 C7 C8 C26 . . . . 178.7(4) ?
C7 C8 C9 N2 . . . . 0.4(4) ?
C26 C8 C9 N2 . . . . -178.6(3) ?
C7 C8 C9 C19 . . . . 179.9(4) ?
C26 C8 C9 C19 . . . . 0.8(6) ?
N1 C1 C10 C11 . . . . -178.5(4) ?
C2 C1 C10 C11 . . . . 0.5(5) ?
N1 C1 C10 C18 . . . . 0.9(7) ?
C2 C1 C10 C18 . . . . 179.9(4) ?
C1 C10 C11 C12 . . . . -1.4(6) ?
C18 C10 C11 C12 . . . . 179.2(4) ?
C10 C11 C12 C17 . . . . 1.0(7) ?
C10 C11 C12 C13 . . . . -179.0(4) ?
C17 C12 C13 C14 . . . . 0.0(7) ?
C11 C12 C13 C14 . . . . -179.9(5) ?
C12 C13 C14 C15 . . . . 0.7(9) ?
C13 C14 C15 C16 . . . . -1.4(10) ?
C14 C15 C16 C17 . . . . 1.3(8) ?
C13 C12 C17 C16 . . . . -0.1(6) ?
C11 C12 C17 C16 . . . . 179.8(4) ?
C13 C12 C17 C2 . . . . -179.7(4) ?
C11 C12 C17 C2 . . . . 0.3(6) ?
C15 C16 C17 C12 . . . . -0.6(7) ?
C15 C16 C17 C2 . . . . 179.0(4) ?
C3 C2 C17 C12 . . . . 177.8(4) ?
C1 C2 C17 C12 . . . . -1.1(5) ?
C3 C2 C17 C16 . . . . -1.8(7) ?
C1 C2 C17 C16 . . . . 179.4(4) ?
N2 C9 C19 C20 . . . . 179.3(4) ?
C8 C9 C19 C20 . . . . 0.0(6) ?
N2 C9 C19 C27 . . . . -1.3(7) ?
C8 C9 C19 C27 . . . . 179.4(4) ?
C9 C19 C20 C21 . . . . -0.2(7) ?
C27 C19 C20 C21 . . . . -179.7(5) ?
C19 C20 C21 C26 . . . . -0.3(7) ?
C19 C20 C21 C22 . . . . 179.7(4) ?
C26 C21 C22 C23 . . . . -1.4(8) ?
C20 C21 C22 C23 . . . . 178.5(6) ?
C21 C22 C23 C24 . . . . -0.9(10) ?
C22 C23 C24 C25 . . . . 3.0(10) ?
C23 C24 C25 C26 . . . . -2.8(8) ?
C24 C25 C26 C21 . . . . 0.5(7) ?
C24 C25 C26 C8 . . . . -178.9(4) ?
C22 C21 C26 C25 . . . . 1.5(6) ?
C20 C21 C26 C25 . . . . -178.4(4) ?
C22 C21 C26 C8 . . . . -179.0(4) ?
C20 C21 C26 C8 . . . . 1.1(6) ?
C7 C8 C26 C25 . . . . -0.6(7) ?
C9 C8 C26 C25 . . . . 178.1(4) ?
C7 C8 C26 C21 . . . . 179.9(4) ?
C9 C8 C26 C21 . . . . -1.3(6) ?
C4 C5 C28 C33 . . . . 87.7(5) ?
C6 C5 C28 C33 . . . . -93.1(5) ?
C4 C5 C28 C29 . . . . -91.4(5) ?
C6 C5 C28 C29 . . . . 87.8(5) ?
C33 C28 C29 C30 . . . . 0.3(7) ?
C5 C28 C29 C30 . . . . 179.3(4) ?
C33 C28 C29 C34 . . . . -179.5(5) ?
C5 C28 C29 C34 . . . . -0.4(7) ?
C28 C29 C30 C31 . . . . -0.3(7) ?
C34 C29 C30 C31 . . . . 179.4(5) ?
C29 C30 C31 C32 . . . . 0.1(8) ?
C29 C30 C31 C35 . . . . 178.5(5) ?
C30 C31 C32 C33 . . . . 0.3(9) ?
C35 C31 C32 C33 . . . . -178.2(6) ?
C29 C28 C33 C32 . . . . 0.0(8) ?
C5 C28 C33 C32 . . . . -179.0(5) ?
C29 C28 C33 C36 . . . . 178.4(6) ?
C5 C28 C33 C36 . . . . -0.7(8) ?
C31 C32 C33 C28 . . . . -0.3(9) ?
C31 C32 C33 C36 . . . . -178.7(6) ?
C2 C1 N1 C4 . . . . -0.8(4) ?
C10 C1 N1 C4 . . . . 178.3(4) ?
C2 C1 N1 B1 . . . . 177.9(3) ?
C10 C1 N1 B1 . . . . -3.0(6) ?
C5 C4 N1 C1 . . . . -179.2(3) ?
C3 C4 N1 C1 . . . . 0.4(4) ?
C5 C4 N1 B1 . . . . 2.0(6) ?
C3 C4 N1 B1 . . . . -178.3(3) ?
F1 B1 N1 C1 . . . . -60.7(5) ?
F2 B1 N1 C1 . . . . 61.1(5) ?
N2 B1 N1 C1 . . . . -179.5(3) ?
F1 B1 N1 C4 . . . . 117.7(4) ?
F2 B1 N1 C4 . . . . -120.5(4) ?
N2 B1 N1 C4 . . . . -1.1(5) ?
C8 C9 N2 C6 . . . . -0.5(4) ?
C19 C9 N2 C6 . . . . -179.9(4) ?
C8 C9 N2 B1 . . . . 179.2(4) ?
C19 C9 N2 B1 . . . . -0.2(6) ?
C7 C6 N2 C9 . . . . 0.4(4) ?
C5 C6 N2 C9 . . . . -179.7(3) ?
C7 C6 N2 B1 . . . . -179.3(3) ?
C5 C6 N2 B1 . . . . 0.6(5) ?
F1 B1 N2 C9 . . . . 61.5(5) ?
F2 B1 N2 C9 . . . . -59.9(5) ?
N1 B1 N2 C9 . . . . -179.8(3) ?
F1 B1 N2 C6 . . . . -119.0(4) ?
F2 B1 N2 C6 . . . . 119.6(4) ?
N1 B1 N2 C6 . . . . -0.2(5) ?
